data_8102930
loop_
_publ_author_name
'M\"uhle, C.'
'Nuss, J.'
'Jansen, M.'

_publ_section_title
;
Crystal structure of dirubidium barium bis(tetracyanoplatinate(II)), 
Rb~2~Ba[Pt(CN)~4~]~2~
;
_journal_issue 4
_journal_name_full 'Zeitschrift f\"ur Kristallographie - New Crystal Structures'
_journal_page_first 528
_journal_page_last 528
_journal_volume 220
_journal_year 2005
_chemical_formula_moiety 'Rb2 Ba Pt2 C8 N8'
_chemical_formula_sum 'C8 Ba N8 Pt2 Rb2'
_chemical_formula_weight 906.62
_chemical_name_systematic 'dirubidium barium bis(tetracyanoplatinate(II))'
_space_group_IT_number 123
_symmetry_cell_setting tetragonal
_symmetry_Int_Tables_number 123
_symmetry_space_group_name_Hall '-P 4 2'
_symmetry_space_group_name_H-M 'P 4/m m m'
_atom_sites_solution_primary direct
_atom_sites_solution_secondary difmap
_audit_creation_method SHELXL-97
_cell_angle_alpha 90.00
_cell_angle_beta 90.00
_cell_angle_gamma 90.00
_cell_formula_units_Z 1
_cell_length_a 7.7875(10)
_cell_length_b 7.7875(10)
_cell_length_c 6.9709(13)
_cell_measurement_reflns_used 1812
_cell_measurement_temperature 298(2)
_cell_measurement_theta_max 34.4
_cell_measurement_theta_min 2.6
_cell_volume 422.75(11)
_computing_cell_refinement 'SAINT32 (Bruker AXS)'
_computing_data_collection 'SMART32 (Bruker AXS)'
_computing_data_reduction 'SAINT32 (Bruker AXS)'
_computing_molecular_graphics 'ATOMS (Dowty, 2005) [6]'
_computing_publication_material CIFTAB
_computing_structure_refinement 'SHELXL-97 (Sheldrick, 1997) [5]'
_computing_structure_solution 'SHELXS-97 (Sheldrick, 1990) [5]'
_diffrn_ambient_temperature 298(2)
_diffrn_measured_fraction_theta_full 1.000
_diffrn_measured_fraction_theta_max 1.000
_diffrn_measurement_device_type 'Bruker AXS SMART APEX CCD'
_diffrn_measurement_method omega
_diffrn_radiation_monochromator graphite
_diffrn_radiation_probe x-ray
_diffrn_radiation_type MoK\a
_diffrn_radiation_wavelength 0.71073
_diffrn_reflns_av_R_equivalents 0.0883
_diffrn_reflns_av_sigmaI/netI 0.0417
_diffrn_reflns_limit_h_max 10
_diffrn_reflns_limit_h_min -10
_diffrn_reflns_limit_k_max 10
_diffrn_reflns_limit_k_min -10
_diffrn_reflns_limit_l_max 9
_diffrn_reflns_limit_l_min -9
_diffrn_reflns_number 4579
_diffrn_reflns_theta_full 28.91
_diffrn_reflns_theta_max 28.91
_diffrn_reflns_theta_min 2.62
_diffrn_source 'fine-focus sealed tube'
_diffrn_standards_decay_% 0
_diffrn_standards_interval_count 0
_diffrn_standards_interval_time 0
_diffrn_standards_number 0
_exptl_absorpt_coefficient_mu 24.530
_exptl_absorpt_correction_T_max 0.0252
_exptl_absorpt_correction_T_min 0.0134
_exptl_absorpt_correction_type multi-scan
_exptl_absorpt_process_details
;
 absorption correction with SADABS,
 G. M. Sheldrick, Bruker AXS, Inc. Madison, WI (1998).
;
_exptl_crystal_colour green
_exptl_crystal_density_diffrn 3.561
_exptl_crystal_density_method 'not measured'
_exptl_crystal_description block
_exptl_crystal_F_000 390
_exptl_crystal_size_max 0.25
_exptl_crystal_size_mid 0.20
_exptl_crystal_size_min 0.15
_refine_diff_density_max 4.222
_refine_diff_density_min -1.875
_refine_diff_density_rms 0.501
_refine_ls_extinction_method none
_refine_ls_goodness_of_fit_ref 1.244
_refine_ls_matrix_type full
_refine_ls_number_parameters 21
_refine_ls_number_reflns 379
_refine_ls_number_restraints 0
_refine_ls_restrained_S_all 1.244
_refine_ls_R_factor_all 0.0753
_refine_ls_R_factor_gt 0.0461
_refine_ls_shift/su_max 0.000
_refine_ls_shift/su_mean 0.000
_refine_ls_structure_factor_coef Fsqd
_refine_ls_weighting_details 'calc w=1/[\s^2^(Fo^2^)+(0.0603P)^2^+7.4109P] where P=(Fo^2^+2Fc^2^)/3'
_refine_ls_weighting_scheme calc
_refine_ls_wR_factor_gt 0.1081
_refine_ls_wR_factor_ref 0.1337
_reflns_number_gt 298
_reflns_number_total 379
_reflns_threshold_expression >2sigma(I)
_cod_data_source_file 409861.cff
_cod_data_source_block Rb2BaPt2C8N8
_cod_database_code 8102930

loop_
_symmetry_equiv_pos_as_xyz
'x, y, z'
'-x, -y, z'
'-y, x, z'
'y, -x, z'
'-x, y, -z'
'x, -y, -z'
'y, x, -z'
'-y, -x, -z'
'-x, -y, -z'
'x, y, -z'
'y, -x, -z'
'-y, x, -z'
'x, -y, z'
'-x, y, z'
'-y, -x, z'
'y, x, z'

loop_
_atom_site_label
_atom_site_type_symbol
_atom_site_fract_x
_atom_site_fract_y
_atom_site_fract_z
_atom_site_U_iso_or_equiv
_atom_site_adp_type
_atom_site_occupancy
_atom_site_symmetry_multiplicity
_atom_site_Wyckoff_symbol
_atom_site_calc_flag
_atom_site_refinement_flags
_atom_site_disorder_assembly
_atom_site_disorder_group
Pt Pt 0.0000 0.0000 0.24306(18) 0.0228(4) Uani 1 2 g d S . .
Ba Ba 0.5000 0.5000 0.0000 0.0215(6) Uani 1 1 c d S . .
Rb Rb 0.0000 0.5000 0.5000 0.0384(9) Uani 1 2 e d S . .
C C 0.1805(14) 0.1805(14) 0.240(2) 0.024(3) Uani 1 8 r d S . .
N N 0.2832(15) 0.2832(15) 0.237(2) 0.042(4) Uani 1 8 r d S . .

loop_
_atom_site_aniso_label
_atom_site_aniso_U_11
_atom_site_aniso_U_22
_atom_site_aniso_U_33
_atom_site_aniso_U_23
_atom_site_aniso_U_13
_atom_site_aniso_U_12
Pt 0.0207(4) 0.0207(4) 0.0270(7) 0.000 0.000 0.000
Ba 0.0182(7) 0.0182(7) 0.0279(13) 0.000 0.000 0.000
Rb 0.0425(19) 0.0289(16) 0.044(2) 0.000 0.000 0.000
C 0.025(4) 0.025(4) 0.023(7) 0.003(4) 0.003(4) 0.007(6)
N 0.041(5) 0.041(5) 0.044(9) 0.004(5) 0.004(5) -0.008(7)

loop_
_atom_type_symbol
_atom_type_description
_atom_type_scat_dispersion_real
_atom_type_scat_dispersion_imag
_atom_type_scat_source
C C 0.0033 0.0016 'International Tables Vol C Tables 4.2.6.8 and 6.1.1.4'
N N 0.0061 0.0033 'International Tables Vol C Tables 4.2.6.8 and 6.1.1.4'
Rb Rb -0.9393 2.9676 'International Tables Vol C Tables 4.2.6.8 and 6.1.1.4'
Ba Ba -0.3244 2.2819 'International Tables Vol C Tables 4.2.6.8 and 6.1.1.4'
Pt Pt -1.7033 8.3905 'International Tables Vol C Tables 4.2.6.8 and 6.1.1.4'

loop_
_geom_angle_atom_site_label_1
_geom_angle_atom_site_label_2
_geom_angle_atom_site_label_3
_geom_angle
_geom_angle_site_symmetry_1
_geom_angle_site_symmetry_3
_geom_angle_publ_flag
C Pt C 89.994(9) 2 4 ?
C Pt C 89.994(9) 2 3 ?
C Pt C 178.8(8) 4 3 ?
C Pt C 178.8(8) 2 . ?
C Pt C 89.994(9) 4 . ?
C Pt C 89.994(9) 3 . ?
C Pt Pt 89.4(4) 2 9 ?
C Pt Pt 89.4(4) 4 9 ?
C Pt Pt 89.4(4) 3 9 ?
C Pt Pt 89.4(4) . 9 ?
C Pt Pt 90.6(4) 2 9_556 ?
C Pt Pt 90.6(4) 4 9_556 ?
C Pt Pt 90.6(4) 3 9_556 ?
C Pt Pt 90.6(4) . 9_556 ?
Pt Pt Pt 180.0 9 9_556 ?
C Pt Rb 130.3(2) 2 . ?
C Pt Rb 130.3(2) 4 . ?
C Pt Rb 50.3(2) 3 . ?
C Pt Rb 50.3(2) . . ?
Pt Pt Rb 114.702(16) 9 . ?
Pt Pt Rb 65.298(16) 9_556 . ?
C Pt Rb 130.3(2) 2 3_655 ?
C Pt Rb 50.3(2) 4 3_655 ?
C Pt Rb 130.3(2) 3 3_655 ?
C Pt Rb 50.3(2) . 3_655 ?
Pt Pt Rb 114.702(16) 9 3_655 ?
Pt Pt Rb 65.298(16) 9_556 3_655 ?
Rb Pt Rb 79.942(12) . 3_655 ?
C Pt Rb 50.3(2) 2 3 ?
C Pt Rb 130.3(2) 4 3 ?
C Pt Rb 50.3(2) 3 3 ?
C Pt Rb 130.3(2) . 3 ?
Pt Pt Rb 114.702(16) 9 3 ?
Pt Pt Rb 65.298(16) 9_556 3 ?
Rb Pt Rb 79.942(13) . 3 ?
Rb Pt Rb 130.60(3) 3_655 3 ?
C Pt Rb 50.3(2) 2 1_545 ?
C Pt Rb 50.3(2) 4 1_545 ?
C Pt Rb 130.3(2) 3 1_545 ?
C Pt Rb 130.3(2) . 1_545 ?
Pt Pt Rb 114.702(16) 9 1_545 ?
Pt Pt Rb 65.298(16) 9_556 1_545 ?
Rb Pt Rb 130.60(3) . 1_545 ?
Rb Pt Rb 79.942(13) 3_655 1_545 ?
Rb Pt Rb 79.942(12) 3 1_545 ?
N Ba N 69.3(6) . 10 ?
N Ba N 110.7(6) . 2_665 ?
N Ba N 180.0(6) 10 2_665 ?
N Ba N 108.9(3) . 12_655 ?
N Ba N 71.1(3) 10 12_655 ?
N Ba N 108.9(3) 2_665 12_655 ?
N Ba N 180.000(1) . 9_665 ?
N Ba N 110.7(6) 10 9_665 ?
N Ba N 69.3(6) 2_665 9_665 ?
N Ba N 71.1(3) 12_655 9_665 ?
N Ba N 71.1(3) . 3_655 ?
N Ba N 108.9(3) 10 3_655 ?
N Ba N 71.1(3) 2_665 3_655 ?
N Ba N 69.3(6) 12_655 3_655 ?
N Ba N 108.9(3) 9_665 3_655 ?
N Ba N 108.9(3) . 11_565 ?
N Ba N 71.1(3) 10 11_565 ?
N Ba N 108.9(3) 2_665 11_565 ?
N Ba N 110.7(6) 12_655 11_565 ?
N Ba N 71.1(3) 9_665 11_565 ?
N Ba N 180.000(1) 3_655 11_565 ?
N Ba N 71.1(3) . 4_565 ?
N Ba N 108.9(3) 10 4_565 ?
N Ba N 71.1(3) 2_665 4_565 ?
N Ba N 180.0(4) 12_655 4_565 ?
N Ba N 108.9(3) 9_665 4_565 ?
N Ba N 110.7(6) 3_655 4_565 ?
N Ba N 69.3(6) 11_565 4_565 ?
N Rb N 180.0 11_566 3 ?
N Rb N 97.0(6) 11_566 . ?
N Rb N 83.0(6) 3 . ?
N Rb N 60.9(5) 11_566 10_556 ?
N Rb N 119.1(5) 3 10_556 ?
N Rb N 66.9(4) . 10_556 ?
N Rb N 119.1(5) 11_566 2_565 ?
N Rb N 60.9(5) 3 2_565 ?
N Rb N 113.1(4) . 2_565 ?
N Rb N 180.000(1) 10_556 2_565 ?
N Rb N 113.1(4) 11_566 12_556 ?
N Rb N 66.9(4) 3 12_556 ?
N Rb N 119.1(5) . 12_556 ?
N Rb N 83.0(6) 10_556 12_556 ?
N Rb N 97.0(6) 2_565 12_556 ?
N Rb N 66.9(4) 11_566 4_565 ?
N Rb N 113.1(4) 3 4_565 ?
N Rb N 60.9(5) . 4_565 ?
N Rb N 97.0(6) 10_556 4_565 ?
N Rb N 83.0(6) 2_565 4_565 ?
N Rb N 180.000(1) 12_556 4_565 ?
N Rb N 83.0(6) 11_566 9_566 ?
N Rb N 97.0(6) 3 9_566 ?
N Rb N 180.000(2) . 9_566 ?
N Rb N 113.1(4) 10_556 9_566 ?
N Rb N 66.9(4) 2_565 9_566 ?
N Rb N 60.9(5) 12_556 9_566 ?
N Rb N 119.1(5) 4_565 9_566 ?
N Rb C 113.1(4) 11_566 . ?
N Rb C 66.9(4) 3 . ?
N Rb C 19.4(4) . . ?
N Rb C 69.3(3) 10_556 . ?
N Rb C 110.7(3) 2_565 . ?
N Rb C 101.4(4) 12_556 . ?
N Rb C 78.6(4) 4_565 . ?
N Rb C 160.6(4) 9_566 . ?
N Rb C 19.4(4) 11_566 11_566 ?
N Rb C 160.6(4) 3 11_566 ?
N Rb C 113.1(4) . 11_566 ?
N Rb C 78.6(4) 10_556 11_566 ?
N Rb C 101.4(4) 2_565 11_566 ?
N Rb C 110.7(3) 12_556 11_566 ?
N Rb C 69.3(3) 4_565 11_566 ?
N Rb C 66.9(4) 9_566 11_566 ?
C Rb C 130.9(5) . 11_566 ?
N Rb C 160.6(4) 11_566 3 ?
N Rb C 19.4(4) 3 3 ?
N Rb C 66.9(4) . 3 ?
N Rb C 101.4(4) 10_556 3 ?
N Rb C 78.6(4) 2_565 3 ?
N Rb C 69.3(3) 12_556 3 ?
N Rb C 110.7(3) 4_565 3 ?
N Rb C 113.1(4) 9_566 3 ?
C Rb C 49.1(5) . 3 ?
C Rb C 180.0 11_566 3 ?
N Rb C 66.9(4) 11_566 9_566 ?
N Rb C 113.1(4) 3 9_566 ?
N Rb C 160.6(4) . 9_566 ?
N Rb C 110.7(3) 10_556 9_566 ?
N Rb C 69.3(3) 2_565 9_566 ?
N Rb C 78.6(4) 12_556 9_566 ?
N Rb C 101.4(4) 4_565 9_566 ?
N Rb C 19.4(4) 9_566 9_566 ?
C Rb C 180.0(3) . 9_566 ?
C Rb C 49.1(5) 11_566 9_566 ?
C Rb C 130.9(5) 3 9_566 ?
N C Pt 179.3(15) . . ?
N C Rb 77.6(7) . 3_655 ?
Pt C Rb 102.8(4) . 3_655 ?
N C Rb 77.6(7) . . ?
Pt C Rb 102.8(4) . . ?
Rb C Rb 108.9(4) 3_655 . ?
C N Ba 146.6(14) . . ?
C N Rb 83.0(7) . 3_655 ?
Ba N Rb 113.8(3) . 3_655 ?
C N Rb 83.0(7) . . ?
Ba N Rb 113.8(3) . . ?
Rb N Rb 111.6(4) 3_655 . ?

loop_
_geom_bond_atom_site_label_1
_geom_bond_atom_site_label_2
_geom_bond_distance
_geom_bond_site_symmetry_2
_geom_bond_publ_flag
Pt C 1.988(16) 2 ?
Pt C 1.988(16) 4 ?
Pt C 1.988(16) 3 ?
Pt C 1.988(16) . ?
Pt Pt 3.389(3) 9 ?
Pt Pt 3.582(3) 9_556 ?
Pt Rb 4.2859(7) . ?
Pt Rb 4.2859(7) 3_655 ?
Pt Rb 4.2859(7) 3 ?
Pt Rb 4.2859(7) 1_545 ?
Ba N 2.902(15) . ?
Ba N 2.902(15) 10 ?
Ba N 2.902(15) 2_665 ?
Ba N 2.902(15) 12_655 ?
Ba N 2.902(15) 9_665 ?
Ba N 2.902(15) 3_655 ?
Ba N 2.902(15) 11_565 ?
Ba N 2.902(15) 4_565 ?
Rb N 3.329(8) 11_566 ?
Rb N 3.329(8) 3 ?
Rb N 3.329(8) . ?
Rb N 3.329(8) 10_556 ?
Rb N 3.329(8) 2_565 ?
Rb N 3.329(8) 12_556 ?
Rb N 3.329(8) 4_565 ?
Rb N 3.329(8) 9_566 ?
Rb C 3.383(8) . ?
Rb C 3.383(9) 11_566 ?
Rb C 3.383(9) 3 ?
Rb C 3.383(8) 9_566 ?
C N 1.13(2) . ?
C Rb 3.383(8) 3_655 ?
N Rb 3.329(8) 3_655 ?
